data_2215388
loop_
_publ_author_name
'Willett, Roger D.'
'Twamley, Brendan'

_publ_section_title
;
 Bis(diethylammonium) tetrachloridocuprate(II)
;
_journal_coeditor_code BT2513
_journal_issue 10
_journal_name_full 'Acta Crystallographica Section E'
_journal_page_first m2591
_journal_page_last m2591
_journal_paper_doi 10.1107/S1600536807045606
_journal_volume 63
_journal_year 2007
_chemical_formula_iupac '(C4 H12 N)2 '[Cu Cl4]''
_chemical_formula_moiety '2C4 H12 N + , Cl4 Cu 2-'
_chemical_formula_sum 'C8 H24 Cl4 Cu N2'
_chemical_formula_weight 353.63
_chemical_name_common '[DEA]2[CuCl4]'
_chemical_name_systematic 'Bis(diethylammonium) tetrachloridocuprate(II)'
_space_group_IT_number 14
_symmetry_cell_setting monoclinic
_symmetry_space_group_name_Hall '-P 2yn'
_symmetry_space_group_name_H-M 'P 1 21/n 1'
_atom_sites_solution_hydrogens geom
_atom_sites_solution_primary direct
_atom_sites_solution_secondary difmap
_audit_creation_method SHELXL97
_cell_angle_alpha 90.00
_cell_angle_beta 90.12(3)
_cell_angle_gamma 90.00
_cell_formula_units_Z 12
_cell_length_a 7.2936(15)
_cell_length_b 14.881(3)
_cell_length_c 44.751(9)
_cell_measurement_reflns_used 7583
_cell_measurement_temperature 84(2)
_cell_measurement_theta_max 30.02
_cell_measurement_theta_min 2.27
_cell_volume 4857.1(17)
_computing_cell_refinement 'SAINT-Plus (Bruker, 2003)'
_computing_data_collection 'SMART (Bruker, 2003)'
_computing_data_reduction 'SAINT-Plus (Bruker, 2003)'
_computing_molecular_graphics 'XP (Bruker, 2003)'
_computing_publication_material 'publCIF (Westrip, 2006)'
_computing_structure_refinement 'XL (Bruker, 2003)'
_computing_structure_solution 'XS (Bruker, 2003)'
_diffrn_ambient_temperature 84(2)
_diffrn_detector_area_resol_mean 8.3
_diffrn_measured_fraction_theta_full 0.999
_diffrn_measured_fraction_theta_max 0.999
_diffrn_measurement_device_type 'Bruker SMART APEX'
_diffrn_measurement_method \w
_diffrn_radiation_monochromator graphite
_diffrn_radiation_type MoK\a
_diffrn_radiation_wavelength 0.71073
_diffrn_reflns_av_R_equivalents 0.0312
_diffrn_reflns_av_sigmaI/netI 0.0265
_diffrn_reflns_limit_h_max 9
_diffrn_reflns_limit_h_min -9
_diffrn_reflns_limit_k_max 19
_diffrn_reflns_limit_k_min -19
_diffrn_reflns_limit_l_max 58
_diffrn_reflns_limit_l_min -58
_diffrn_reflns_number 63568
_diffrn_reflns_theta_full 27.50
_diffrn_reflns_theta_max 27.50
_diffrn_reflns_theta_min 0.91
_exptl_absorpt_coefficient_mu 1.986
_exptl_absorpt_correction_T_max 0.551
_exptl_absorpt_correction_T_min 0.510
_exptl_absorpt_correction_type multi-scan
_exptl_absorpt_process_details '(SADABS; Bruker, 2002)'
_exptl_crystal_colour green
_exptl_crystal_density_diffrn 1.451
_exptl_crystal_density_method 'not measured'
_exptl_crystal_description block
_exptl_crystal_F_000 2196
_exptl_crystal_size_max 0.35
_exptl_crystal_size_mid 0.31
_exptl_crystal_size_min 0.30
_refine_diff_density_max 0.408
_refine_diff_density_min -0.358
_refine_ls_extinction_method none
_refine_ls_goodness_of_fit_ref 1.148
_refine_ls_hydrogen_treatment constr
_refine_ls_matrix_type full
_refine_ls_number_parameters 418
_refine_ls_number_reflns 11170
_refine_ls_number_restraints 0
_refine_ls_restrained_S_all 1.148
_refine_ls_R_factor_all 0.0370
_refine_ls_R_factor_gt 0.0316
_refine_ls_shift/su_max 0.002
_refine_ls_shift/su_mean 0.000
_refine_ls_structure_factor_coef Fsqd
_refine_ls_weighting_details 'calc w = 1/[\s^2^(Fo^2^)+(0.0203P)^2^+4.0209P] where P=(Fo^2^+2Fc^2^)/3'
_refine_ls_weighting_scheme calc
_refine_ls_wR_factor_gt 0.0671
_refine_ls_wR_factor_ref 0.0690
_reflns_number_gt 9931
_reflns_number_total 11170
_reflns_threshold_expression I>2\s(I)
_cod_data_source_file bt2513.cif
_cod_data_source_block I
_cod_original_sg_symbol_H-M 'P 21/n'
_cod_database_code 2215388
_cod_database_fobs_code 2215388

loop_
_symmetry_equiv_pos_as_xyz
'x, y, z'
'-x+1/2, y+1/2, -z+1/2'
'-x, -y, -z'
'x-1/2, -y-1/2, z-1/2'

loop_
_atom_site_type_symbol
_atom_site_label
_atom_site_fract_x
_atom_site_fract_y
_atom_site_fract_z
_atom_site_U_iso_or_equiv
_atom_site_adp_type
_atom_site_calc_flag
_atom_site_refinement_flags
_atom_site_occupancy
C C1 0.5586(3) 0.63100(17) 0.13404(6) 0.0294(5) Uani d . 1
H H1A 0.4869 0.5851 0.1235 0.044 Uiso calc R 1
H H1B 0.6083 0.6739 0.1195 0.044 Uiso calc R 1
H H1C 0.4794 0.6628 0.1482 0.044 Uiso calc R 1
C C2 0.7141(3) 0.58671(14) 0.15075(5) 0.0182(4) Uani d . 1
H H2A 0.6641 0.5419 0.1649 0.022 Uiso calc R 1
H H2B 0.7944 0.5549 0.1364 0.022 Uiso calc R 1
C C4 0.9816(3) 0.61610(14) 0.18455(5) 0.0184(4) Uani d . 1
H H4A 1.0688 0.5879 0.1705 0.022 Uiso calc R 1
H H4B 0.9367 0.5690 0.1983 0.022 Uiso calc R 1
C C5 1.0784(3) 0.68851(16) 0.20216(6) 0.0292(5) Uani d . 1
H H5A 1.1782 0.6617 0.2138 0.044 Uiso calc R 1
H H5B 0.9911 0.7175 0.2157 0.044 Uiso calc R 1
H H5C 1.1287 0.7334 0.1884 0.044 Uiso calc R 1
C C6 0.3953(3) 0.41620(15) 0.26985(5) 0.0224(5) Uani d . 1
H H6A 0.2855 0.3882 0.2784 0.034 Uiso calc R 1
H H6B 0.4680 0.3705 0.2595 0.034 Uiso calc R 1
H H6C 0.3589 0.4631 0.2557 0.034 Uiso calc R 1
C C7 0.5088(3) 0.45737(14) 0.29464(5) 0.0166(4) Uani d . 1
H H7A 0.4356 0.5037 0.3051 0.020 Uiso calc R 1
H H7B 0.5420 0.4104 0.3093 0.020 Uiso calc R 1
C C9 0.7894(3) 0.54954(14) 0.30513(5) 0.0183(4) Uani d . 1
H H9A 0.8255 0.5084 0.3215 0.022 Uiso calc R 1
H H9B 0.7137 0.5982 0.3138 0.022 Uiso calc R 1
C C10 0.9588(3) 0.58930(17) 0.29112(5) 0.0273(5) Uani d . 1
H H10A 1.0290 0.6220 0.3063 0.041 Uiso calc R 1
H H10B 0.9230 0.6308 0.2751 0.041 Uiso calc R 1
H H10C 1.0345 0.5410 0.2828 0.041 Uiso calc R 1
C C11 0.0105(3) 0.87563(15) 0.30933(5) 0.0216(5) Uani d . 1
H H11A -0.0626 0.9208 0.2987 0.032 Uiso calc R 1
H H11B -0.0575 0.8542 0.3268 0.032 Uiso calc R 1
H H11C 0.0356 0.8250 0.2959 0.032 Uiso calc R 1
C C12 0.1892(3) 0.91698(14) 0.31938(5) 0.0162(4) Uani d . 1
H H12A 0.2535 0.9433 0.3020 0.019 Uiso calc R 1
H H12B 0.1648 0.9657 0.3339 0.019 Uiso calc R 1
C C14 0.4795(3) 0.88164(14) 0.34734(4) 0.0156(4) Uani d . 1
H H14A 0.4490 0.9253 0.3633 0.019 Uiso calc R 1
H H14B 0.5530 0.9132 0.3320 0.019 Uiso calc R 1
C C15 0.5903(3) 0.80499(15) 0.36044(5) 0.0210(4) Uani d . 1
H H15A 0.7013 0.8289 0.3699 0.032 Uiso calc R 1
H H15B 0.6248 0.7632 0.3445 0.032 Uiso calc R 1
H H15C 0.5166 0.7733 0.3754 0.032 Uiso calc R 1
C C16 0.5854(3) 0.58761(15) 0.39748(5) 0.0214(5) Uani d . 1
H H16A 0.6931 0.6177 0.3890 0.032 Uiso calc R 1
H H16B 0.6254 0.5383 0.4105 0.032 Uiso calc R 1
H H16C 0.5139 0.6309 0.4092 0.032 Uiso calc R 1
C C17 0.4681(3) 0.55059(14) 0.37244(5) 0.0165(4) Uani d . 1
H H17A 0.4290 0.6002 0.3591 0.020 Uiso calc R 1
H H17B 0.5406 0.5075 0.3605 0.020 Uiso calc R 1
C C19 0.1829(3) 0.46044(14) 0.36214(5) 0.0183(4) Uani d . 1
H H19A 0.2547 0.4155 0.3508 0.022 Uiso calc R 1
H H19B 0.1371 0.5061 0.3479 0.022 Uiso calc R 1
C C20 0.0231(3) 0.41500(17) 0.37722(5) 0.0276(5) Uani d . 1
H H20A -0.0543 0.3861 0.3621 0.041 Uiso calc R 1
H H20B -0.0490 0.4598 0.3881 0.041 Uiso calc R 1
H H20C 0.0688 0.3696 0.3912 0.041 Uiso calc R 1
C C21 0.9643(3) 0.37423(16) 0.47100(6) 0.0272(5) Uani d . 1
H H21A 1.0376 0.4216 0.4616 0.041 Uiso calc R 1
H H21B 0.9222 0.3319 0.4557 0.041 Uiso calc R 1
H H21C 1.0393 0.3422 0.4858 0.041 Uiso calc R 1
C C22 0.8012(3) 0.41546(14) 0.48626(5) 0.0176(4) Uani d . 1
H H22A 0.8437 0.4591 0.5015 0.021 Uiso calc R 1
H H22B 0.7260 0.4482 0.4714 0.021 Uiso calc R 1
C C24 0.5207(3) 0.38035(14) 0.51631(5) 0.0163(4) Uani d . 1
H H24A 0.4462 0.4157 0.5020 0.020 Uiso calc R 1
H H24B 0.5581 0.4206 0.5328 0.020 Uiso calc R 1
C C25 0.4070(3) 0.30393(15) 0.52858(5) 0.0222(5) Uani d . 1
H H25A 0.2983 0.3282 0.5386 0.033 Uiso calc R 1
H H25B 0.4803 0.2695 0.5430 0.033 Uiso calc R 1
H H25C 0.3689 0.2645 0.5122 0.033 Uiso calc R 1
C C26 0.0372(3) 1.08848(16) 0.45872(5) 0.0254(5) Uani d . 1
H H26A -0.0344 1.1176 0.4745 0.038 Uiso calc R 1
H H26B -0.0388 1.0433 0.4486 0.038 Uiso calc R 1
H H26C 0.0770 1.1337 0.4442 0.038 Uiso calc R 1
C C27 0.2031(3) 1.04349(14) 0.47231(4) 0.0163(4) Uani d . 1
H H27A 0.2789 1.0889 0.4828 0.020 Uiso calc R 1
H H27B 0.1630 0.9984 0.4872 0.020 Uiso calc R 1
C C29 0.4826(3) 0.95297(14) 0.46020(4) 0.0158(4) Uani d . 1
H H29A 0.4470 0.9029 0.4735 0.019 Uiso calc R 1
H H29B 0.5567 0.9961 0.4720 0.019 Uiso calc R 1
C C30 0.5962(3) 0.91688(15) 0.43456(5) 0.0220(5) Uani d . 1
H H30A 0.7057 0.8870 0.4425 0.033 Uiso calc R 1
H H30B 0.6332 0.9667 0.4216 0.033 Uiso calc R 1
H H30C 0.5233 0.8737 0.4230 0.033 Uiso calc R 1
Cl Cl1 0.57998(8) 0.61712(3) 0.225343(11) 0.01953(11) Uani d . 1
Cl Cl2 0.57444(7) 0.81973(3) 0.199561(11) 0.01711(10) Uani d . 1
Cl Cl3 0.58550(7) 0.88706(3) 0.268534(11) 0.01901(11) Uani d . 1
Cl Cl4 0.39458(8) 0.69435(3) 0.285299(11) 0.02130(11) Uani d . 1
Cl Cl5 0.07286(7) 0.69125(3) 0.370252(10) 0.01695(10) Uani d . 1
Cl Cl6 0.08622(7) 0.89147(3) 0.396389(11) 0.01752(10) Uani d . 1
Cl Cl7 0.08134(7) 0.81295(3) 0.463214(10) 0.01704(10) Uani d . 1
Cl Cl8 0.07654(7) 0.61251(3) 0.437103(11) 0.01732(10) Uani d . 1
Cl Cl9 0.39456(7) 0.12640(3) 0.392757(11) 0.01813(10) Uani d . 1
Cl Cl10 0.56943(7) 0.32285(3) 0.373451(11) 0.01938(11) Uani d . 1
Cl Cl11 0.41007(7) 0.37771(3) 0.440331(11) 0.01867(11) Uani d . 1
Cl Cl12 0.59301(7) 0.18030(3) 0.457060(11) 0.01874(11) Uani d . 1
Cu Cu1 0.53186(3) 0.756216(16) 0.244934(5) 0.01262(6) Uani d . 1
Cu Cu2 0.07544(3) 0.752143(16) 0.416740(5) 0.01178(6) Uani d . 1
Cu Cu3 0.49144(3) 0.251794(16) 0.415907(5) 0.01350(6) Uani d . 1
N N3 0.8235(2) 0.65478(11) 0.16751(4) 0.0137(3) Uani d . 1
H H3A 0.7474 0.6841 0.1807 0.016 Uiso calc R 1
H H3B 0.8674 0.6967 0.1542 0.016 Uiso calc R 1
N N8 0.6793(2) 0.49902(11) 0.28244(4) 0.0142(3) Uani d . 1
H H8A 0.6475 0.5377 0.2672 0.017 Uiso calc R 1
H H8B 0.7513 0.4545 0.2744 0.017 Uiso calc R 1
N N13 0.3071(2) 0.84654(11) 0.33356(4) 0.0136(3) Uani d . 1
H H13A 0.2401 0.8177 0.3481 0.016 Uiso calc R 1
H H13B 0.3375 0.8046 0.3193 0.016 Uiso calc R 1
N N18 0.3031(2) 0.50445(11) 0.38495(4) 0.0136(3) Uani d . 1
H H18A 0.3414 0.4615 0.3984 0.016 Uiso calc R 1
H H18B 0.2345 0.5459 0.3953 0.016 Uiso calc R 1
N N23 0.6875(2) 0.34506(11) 0.50089(4) 0.0134(3) Uani d . 1
H H23A 0.7587 0.3151 0.5146 0.016 Uiso calc R 1
H H23B 0.6513 0.3041 0.4866 0.016 Uiso calc R 1
N N28 0.3147(2) 0.99868(11) 0.44880(4) 0.0135(3) Uani d . 1
H H28A 0.3490 1.0410 0.4349 0.016 Uiso calc R 1
H H28B 0.2427 0.9569 0.4392 0.016 Uiso calc R 1

loop_
_atom_site_aniso_label
_atom_site_aniso_U_11
_atom_site_aniso_U_22
_atom_site_aniso_U_33
_atom_site_aniso_U_12
_atom_site_aniso_U_13
_atom_site_aniso_U_23
C1 0.0247(13) 0.0299(13) 0.0338(13) -0.0032(10) -0.0113(10) -0.0055(11)
C2 0.0196(11) 0.0153(10) 0.0198(10) -0.0040(8) -0.0001(8) -0.0029(8)
C4 0.0178(11) 0.0188(10) 0.0187(10) 0.0050(8) -0.0040(8) 0.0014(8)
C5 0.0264(13) 0.0285(13) 0.0327(13) -0.0002(10) -0.0108(10) -0.0036(11)
C6 0.0212(11) 0.0239(11) 0.0221(11) -0.0061(9) -0.0016(9) 0.0027(9)
C7 0.0162(10) 0.0174(10) 0.0163(10) -0.0023(8) 0.0033(8) 0.0024(8)
C9 0.0196(11) 0.0191(10) 0.0164(10) -0.0012(8) -0.0007(8) -0.0018(8)
C10 0.0222(12) 0.0302(13) 0.0296(13) -0.0091(10) -0.0014(10) -0.0008(10)
C11 0.0188(11) 0.0260(11) 0.0199(11) 0.0022(9) -0.0016(9) 0.0018(9)
C12 0.0177(10) 0.0155(10) 0.0153(10) 0.0029(8) 0.0003(8) 0.0028(8)
C14 0.0149(10) 0.0179(10) 0.0140(9) -0.0016(8) 0.0005(8) -0.0009(8)
C15 0.0195(11) 0.0228(11) 0.0207(11) 0.0011(9) -0.0023(9) -0.0001(9)
C16 0.0217(11) 0.0216(11) 0.0210(11) -0.0054(9) -0.0014(9) 0.0030(9)
C17 0.0186(11) 0.0149(10) 0.0160(10) -0.0008(8) 0.0031(8) 0.0021(8)
C19 0.0197(11) 0.0195(10) 0.0157(10) -0.0006(8) -0.0031(8) -0.0020(8)
C20 0.0220(12) 0.0347(13) 0.0263(12) -0.0109(10) -0.0005(10) -0.0057(10)
C21 0.0242(12) 0.0267(12) 0.0308(13) -0.0030(10) 0.0092(10) 0.0031(10)
C22 0.0188(11) 0.0165(10) 0.0174(10) -0.0040(8) -0.0006(8) 0.0019(8)
C24 0.0169(10) 0.0172(10) 0.0149(10) 0.0033(8) 0.0018(8) -0.0018(8)
C25 0.0202(11) 0.0230(11) 0.0234(11) -0.0027(9) 0.0056(9) -0.0026(9)
C26 0.0225(12) 0.0308(13) 0.0230(11) 0.0086(10) 0.0024(9) -0.0024(10)
C27 0.0187(10) 0.0171(10) 0.0131(9) 0.0013(8) 0.0022(8) -0.0017(8)
C29 0.0154(10) 0.0158(10) 0.0163(10) 0.0014(8) -0.0021(8) 0.0008(8)
C30 0.0195(11) 0.0245(11) 0.0220(11) 0.0059(9) 0.0033(9) 0.0016(9)
Cl1 0.0298(3) 0.0133(2) 0.0155(2) 0.0035(2) 0.0058(2) 0.00167(18)
Cl2 0.0242(3) 0.0140(2) 0.0131(2) 0.00066(19) 0.00172(19) 0.00114(18)
Cl3 0.0235(3) 0.0185(2) 0.0151(2) -0.0063(2) 0.00214(19) -0.00279(19)
Cl4 0.0291(3) 0.0156(2) 0.0193(2) -0.0031(2) 0.0114(2) -0.00083(19)
Cl5 0.0246(3) 0.0140(2) 0.0123(2) -0.00008(19) -0.00015(19) -0.00072(18)
Cl6 0.0272(3) 0.0124(2) 0.0129(2) -0.00079(19) -0.00031(19) 0.00069(18)
Cl7 0.0254(3) 0.0137(2) 0.0120(2) 0.00022(19) 0.00019(19) -0.00032(18)
Cl8 0.0253(3) 0.0125(2) 0.0141(2) 0.00020(19) 0.00095(19) 0.00078(18)
Cl9 0.0221(3) 0.0180(2) 0.0144(2) -0.00639(19) -0.00049(19) 0.00048(19)
Cl10 0.0254(3) 0.0136(2) 0.0192(2) 0.00087(19) 0.0089(2) 0.00093(19)
Cl11 0.0242(3) 0.0176(2) 0.0142(2) 0.0067(2) 0.00078(19) 0.00003(19)
Cl12 0.0234(3) 0.0135(2) 0.0193(2) 0.00086(19) -0.0075(2) 0.00020(19)
Cu1 0.01308(12) 0.01246(12) 0.01232(11) 0.00018(9) 0.00094(9) 0.00059(9)
Cu2 0.01240(12) 0.01158(11) 0.01136(11) -0.00023(9) 0.00032(9) 0.00019(9)
Cu3 0.01362(12) 0.01268(12) 0.01420(12) 0.00028(9) 0.00068(9) 0.00071(9)
N3 0.0135(8) 0.0131(8) 0.0146(8) -0.0009(6) 0.0015(7) 0.0005(7)
N8 0.0149(9) 0.0139(8) 0.0137(8) 0.0000(7) 0.0017(7) 0.0005(7)
N13 0.0151(9) 0.0138(8) 0.0119(8) -0.0001(7) 0.0011(6) 0.0003(6)
N18 0.0144(8) 0.0136(8) 0.0127(8) 0.0016(7) -0.0008(6) -0.0002(6)
N23 0.0145(8) 0.0131(8) 0.0125(8) 0.0000(7) 0.0000(6) 0.0005(6)
N28 0.0143(8) 0.0132(8) 0.0128(8) -0.0003(6) 0.0000(7) -0.0003(6)

loop_
_atom_type_symbol
_atom_type_description
_atom_type_scat_dispersion_real
_atom_type_scat_dispersion_imag
_atom_type_scat_source
C C 0.0033 0.0016 'International Tables Vol C Tables 4.2.6.8 and 6.1.1.4'
H H 0.0000 0.0000 'International Tables Vol C Tables 4.2.6.8 and 6.1.1.4'
N N 0.0061 0.0033 'International Tables Vol C Tables 4.2.6.8 and 6.1.1.4'
Cl Cl 0.1484 0.1585 'International Tables Vol C Tables 4.2.6.8 and 6.1.1.4'
Cu Cu 0.3201 1.2651 'International Tables Vol C Tables 4.2.6.8 and 6.1.1.4'

loop_
_geom_angle_atom_site_label_1
_geom_angle_atom_site_label_2
_geom_angle_atom_site_label_3
_geom_angle
C2 C1 H1A 109.5
C2 C1 H1B 109.5
H1A C1 H1B 109.5
C2 C1 H1C 109.5
H1A C1 H1C 109.5
H1B C1 H1C 109.5
N3 C2 C1 110.71(18)
N3 C2 H2A 109.5
C1 C2 H2A 109.5
N3 C2 H2B 109.5
C1 C2 H2B 109.5
H2A C2 H2B 108.1
N3 C4 C5 110.52(17)
N3 C4 H4A 109.5
C5 C4 H4A 109.5
N3 C4 H4B 109.5
C5 C4 H4B 109.5
H4A C4 H4B 108.1
C4 C5 H5A 109.5
C4 C5 H5B 109.5
H5A C5 H5B 109.5
C4 C5 H5C 109.5
H5A C5 H5C 109.5
H5B C5 H5C 109.5
C7 C6 H6A 109.5
C7 C6 H6B 109.5
H6A C6 H6B 109.5
C7 C6 H6C 109.5
H6A C6 H6C 109.5
H6B C6 H6C 109.5
N8 C7 C6 110.77(17)
N8 C7 H7A 109.5
C6 C7 H7A 109.5
N8 C7 H7B 109.5
C6 C7 H7B 109.5
H7A C7 H7B 108.1
N8 C9 C10 110.77(18)
N8 C9 H9A 109.5
C10 C9 H9A 109.5
N8 C9 H9B 109.5
C10 C9 H9B 109.5
H9A C9 H9B 108.1
C9 C10 H10A 109.5
C9 C10 H10B 109.5
H10A C10 H10B 109.5
C9 C10 H10C 109.5
H10A C10 H10C 109.5
H10B C10 H10C 109.5
C12 C11 H11A 109.5
C12 C11 H11B 109.5
H11A C11 H11B 109.5
C12 C11 H11C 109.5
H11A C11 H11C 109.5
H11B C11 H11C 109.5
N13 C12 C11 109.63(17)
N13 C12 H12A 109.7
C11 C12 H12A 109.7
N13 C12 H12B 109.7
C11 C12 H12B 109.7
H12A C12 H12B 108.2
N13 C14 C15 110.14(17)
N13 C14 H14A 109.6
C15 C14 H14A 109.6
N13 C14 H14B 109.6
C15 C14 H14B 109.6
H14A C14 H14B 108.1
C14 C15 H15A 109.5
C14 C15 H15B 109.5
H15A C15 H15B 109.5
C14 C15 H15C 109.5
H15A C15 H15C 109.5
H15B C15 H15C 109.5
C17 C16 H16A 109.5
C17 C16 H16B 109.5
H16A C16 H16B 109.5
C17 C16 H16C 109.5
H16A C16 H16C 109.5
H16B C16 H16C 109.5
N18 C17 C16 110.17(17)
N18 C17 H17A 109.6
C16 C17 H17A 109.6
N18 C17 H17B 109.6
C16 C17 H17B 109.6
H17A C17 H17B 108.1
N18 C19 C20 110.09(17)
N18 C19 H19A 109.6
C20 C19 H19A 109.6
N18 C19 H19B 109.6
C20 C19 H19B 109.6
H19A C19 H19B 108.2
C19 C20 H20A 109.5
C19 C20 H20B 109.5
H20A C20 H20B 109.5
C19 C20 H20C 109.5
H20A C20 H20C 109.5
H20B C20 H20C 109.5
C22 C21 H21A 109.5
C22 C21 H21B 109.5
H21A C21 H21B 109.5
C22 C21 H21C 109.5
H21A C21 H21C 109.5
H21B C21 H21C 109.5
N23 C22 C21 110.78(18)
N23 C22 H22A 109.5
C21 C22 H22A 109.5
N23 C22 H22B 109.5
C21 C22 H22B 109.5
H22A C22 H22B 108.1
N23 C24 C25 110.54(17)
N23 C24 H24A 109.5
C25 C24 H24A 109.5
N23 C24 H24B 109.5
C25 C24 H24B 109.5
H24A C24 H24B 108.1
C24 C25 H25A 109.5
C24 C25 H25B 109.5
H25A C25 H25B 109.5
C24 C25 H25C 109.5
H25A C25 H25C 109.5
H25B C25 H25C 109.5
C27 C26 H26A 109.5
C27 C26 H26B 109.5
H26A C26 H26B 109.5
C27 C26 H26C 109.5
H26A C26 H26C 109.5
H26B C26 H26C 109.5
N28 C27 C26 110.65(17)
N28 C27 H27A 109.5
C26 C27 H27A 109.5
N28 C27 H27B 109.5
C26 C27 H27B 109.5
H27A C27 H27B 108.1
N28 C29 C30 110.66(16)
N28 C29 H29A 109.5
C30 C29 H29A 109.5
N28 C29 H29B 109.5
C30 C29 H29B 109.5
H29A C29 H29B 108.1
C29 C30 H30A 109.5
C29 C30 H30B 109.5
H30A C30 H30B 109.5
C29 C30 H30C 109.5
H30A C30 H30C 109.5
H30B C30 H30C 109.5
Cl3 Cu1 Cl2 92.05(2)
Cl3 Cu1 Cl4 93.11(2)
Cl2 Cu1 Cl4 161.53(2)
Cl3 Cu1 Cl1 160.34(2)
Cl2 Cu1 Cl1 90.72(2)
Cl4 Cu1 Cl1 90.36(2)
Cl6 Cu2 Cl7 90.17(2)
Cl6 Cu2 Cl8 177.81(2)
Cl7 Cu2 Cl8 89.83(2)
Cl6 Cu2 Cl5 89.83(2)
Cl7 Cu2 Cl5 179.39(2)
Cl8 Cu2 Cl5 90.15(2)
Cl9 Cu3 Cl10 94.63(2)
Cl9 Cu3 Cl11 146.36(2)
Cl10 Cu3 Cl11 94.95(3)
Cl9 Cu3 Cl12 95.01(3)
Cl10 Cu3 Cl12 146.12(2)
Cl11 Cu3 Cl12 94.75(2)
C2 N3 C4 113.96(16)
C2 N3 H3A 108.8
C4 N3 H3A 108.8
C2 N3 H3B 108.8
C4 N3 H3B 108.8
H3A N3 H3B 107.7
C7 N8 C9 114.01(16)
C7 N8 H8A 108.8
C9 N8 H8A 108.8
C7 N8 H8B 108.8
C9 N8 H8B 108.8
H8A N8 H8B 107.6
C14 N13 C12 114.38(16)
C14 N13 H13A 108.7
C12 N13 H13A 108.7
C14 N13 H13B 108.7
C12 N13 H13B 108.7
H13A N13 H13B 107.6
C19 N18 C17 114.64(16)
C19 N18 H18A 108.6
C17 N18 H18A 108.6
C19 N18 H18B 108.6
C17 N18 H18B 108.6
H18A N18 H18B 107.6
C22 N23 C24 114.25(16)
C22 N23 H23A 108.7
C24 N23 H23A 108.7
C22 N23 H23B 108.7
C24 N23 H23B 108.7
H23A N23 H23B 107.6
C27 N28 C29 114.35(15)
C27 N28 H28A 108.7
C29 N28 H28A 108.7
C27 N28 H28B 108.7
C29 N28 H28B 108.7
H28A N28 H28B 107.6

loop_
_geom_bond_atom_site_label_1
_geom_bond_atom_site_label_2
_geom_bond_distance
C1 C2 1.509(3)
C1 H1A 0.9800
C1 H1B 0.9800
C1 H1C 0.9800
C2 N3 1.491(3)
C2 H2A 0.9900
C2 H2B 0.9900
C4 N3 1.496(3)
C4 C5 1.510(3)
C4 H4A 0.9900
C4 H4B 0.9900
C5 H5A 0.9800
C5 H5B 0.9800
C5 H5C 0.9800
C6 C7 1.512(3)
C6 H6A 0.9800
C6 H6B 0.9800
C6 H6C 0.9800
C7 N8 1.494(3)
C7 H7A 0.9900
C7 H7B 0.9900
C9 N8 1.496(3)
C9 C10 1.507(3)
C9 H9A 0.9900
C9 H9B 0.9900
C10 H10A 0.9800
C10 H10B 0.9800
C10 H10C 0.9800
C11 C12 1.509(3)
C11 H11A 0.9800
C11 H11B 0.9800
C11 H11C 0.9800
C12 N13 1.496(2)
C12 H12A 0.9900
C12 H12B 0.9900
C14 N13 1.494(3)
C14 C15 1.515(3)
C14 H14A 0.9900
C14 H14B 0.9900
C15 H15A 0.9800
C15 H15B 0.9800
C15 H15C 0.9800
C16 C17 1.512(3)
C16 H16A 0.9800
C16 H16B 0.9800
C16 H16C 0.9800
C17 N18 1.495(3)
C17 H17A 0.9900
C17 H17B 0.9900
C19 N18 1.495(3)
C19 C20 1.508(3)
C19 H19A 0.9900
C19 H19B 0.9900
C20 H20A 0.9800
C20 H20B 0.9800
C20 H20C 0.9800
C21 C22 1.504(3)
C21 H21A 0.9800
C21 H21B 0.9800
C21 H21C 0.9800
C22 N23 1.489(3)
C22 H22A 0.9900
C22 H22B 0.9900
C24 N23 1.495(3)
C24 C25 1.511(3)
C24 H24A 0.9900
C24 H24B 0.9900
C25 H25A 0.9800
C25 H25B 0.9800
C25 H25C 0.9800
C26 C27 1.510(3)
C26 H26A 0.9800
C26 H26B 0.9800
C26 H26C 0.9800
C27 N28 1.489(3)
C27 H27A 0.9900
C27 H27B 0.9900
C29 N28 1.490(2)
C29 C30 1.515(3)
C29 H29A 0.9900
C29 H29B 0.9900
C30 H30A 0.9800
C30 H30B 0.9800
C30 H30C 0.9800
Cl1 Cu1 2.2754(7)
Cl2 Cu1 2.2617(7)
Cl3 Cu1 2.2490(7)
Cl4 Cu1 2.2629(8)
Cl5 Cu2 2.2692(6)
Cl6 Cu2 2.2659(6)
Cl7 Cu2 2.2684(7)
Cl8 Cu2 2.2689(7)
Cl9 Cu3 2.2475(7)
Cl10 Cu3 2.2486(7)
Cl11 Cu3 2.2495(7)
Cl12 Cu3 2.2509(7)
N3 H3A 0.9200
N3 H3B 0.9200
N8 H8A 0.9200
N8 H8B 0.9200
N13 H13A 0.9200
N13 H13B 0.9200
N18 H18A 0.9200
N18 H18B 0.9200
N23 H23A 0.9200
N23 H23B 0.9200
N28 H28A 0.9200
N28 H28B 0.9200

loop_
_geom_hbond_atom_site_label_D
_geom_hbond_atom_site_label_H
_geom_hbond_atom_site_label_A
_geom_hbond_site_symmetry_A
_geom_hbond_distance_DH
_geom_hbond_distance_HA
_geom_hbond_distance_DA
_geom_hbond_angle_DHA
N3 H3A Cl2 . 0.92 2.53 3.3754(19) 153
N3 H3A Cl1 . 0.92 2.55 3.192(2) 127
N3 H3B Cl10 2_655 0.92 2.30 3.1986(18) 167
N3 H3B Cl9 2_655 0.92 2.92 3.421(2) 116
N8 H8A Cl1 . 0.92 2.27 3.1835(18) 172
N8 H8B Cl3 2_645 0.92 2.47 3.3076(19) 151
N8 H8B Cl2 2_645 0.92 2.64 3.3148(18) 130
N13 H13A Cl5 . 0.92 2.45 3.3116(18) 155
N13 H13A Cl6 . 0.92 2.67 3.312(2) 127
N13 H13B Cl4 . 0.92 2.28 3.1948(18) 176
N18 H18A Cl11 . 0.92 2.31 3.2095(18) 166
N18 H18A Cl10 . 0.92 2.88 3.3683(18) 115
N18 H18B Cl8 . 0.92 2.41 3.2833(19) 158
N18 H18B Cl5 . 0.92 2.70 3.3128(18) 124
N23 H23A Cl7 3_666 0.92 2.44 3.3079(18) 157
N23 H23A Cl8 3_666 0.92 2.69 3.3229(19) 126
N23 H23B Cl12 . 0.92 2.31 3.2135(18) 168
N23 H23B Cl11 . 0.92 2.93 3.413(2) 114
N28 H28A Cl9 1_565 0.92 2.30 3.2012(18) 167
N28 H28A Cl12 1_565 0.92 2.90 3.3997(18) 115
N28 H28B Cl6 . 0.92 2.43 3.2874(18) 155
N28 H28B Cl7 . 0.92 2.67 3.3101(18) 127
